data_1000422
loop_
_publ_author_name
'Lapasset, J'
'Bordallo, H N'
'Almairac, R'
'Nouet, J'

_publ_section_title
;
Crystal structures of barium zincate fluoride, Ba Zn F4 at 295 and 113 K
;
_journal_coden_ASTM ZEKRDZ
_journal_name_full
;
Zeitschrift fuer Kristallographie (149,1979-)
;
_journal_page_first 934
_journal_page_last 935
_journal_volume 211
_journal_year 1996
_chemical_formula_structural 'Ba (Zn F4)'
_chemical_formula_sum 'Ba F4 Zn'
_chemical_name_systematic 'Barium tetrafluorozincate'
_space_group_IT_number 36
_symmetry_cell_setting orthorhombic
_symmetry_Int_Tables_number 36
_symmetry_space_group_name_Hall 'C 2c -2'
_symmetry_space_group_name_H-M 'C m c 21'
_cell_angle_alpha 90
_cell_angle_beta 90
_cell_angle_gamma 90
_cell_formula_units_Z 4
_cell_length_a 4.1843(12)
_cell_length_b 14.496(4)
_cell_length_c 5.8253(15)
_cell_volume 353.3
_database_code_amcsd 0011069
_diffrn_ambient_temperature 113
_exptl_crystal_density_diffrn 5.239
_refine_ls_R_factor_all 0.0252
_cod_database_code 1000422
_amcsd_formula_title BaZnF4

loop_
_space_group_symop_operation_xyz
x,y,z
-x,y,z
-x,-y,1/2+z
x,-y,1/2+z
1/2+x,1/2+y,z
1/2-x,1/2+y,z
1/2-x,1/2-y,1/2+z
1/2+x,1/2-y,1/2+z

loop_
_atom_site_aniso_label
_atom_site_aniso_U_11
_atom_site_aniso_U_12
_atom_site_aniso_U_13
_atom_site_aniso_U_22
_atom_site_aniso_U_23
_atom_site_aniso_U_33
Ba1 0.00257(7) 0. 0. 0.00830(8) 0.00306(8) 0.00660(8)
Zn1 0.0035(2) 0. 0. 0.00402(15) 0.00019(12) 0.0039(2)
F1 0.0095(12) 0. 0. 0.0052(10) 0.0004(8) 0.0068(11)
F2 0.0074(11) 0. 0. 0.0085(11) -0.0002(9) 0.0055(10)
F3 0.0102(12) 0. 0. 0.0046(10) -0.0024(9) 0.0092(11)
F4 0.0048(10) 0. 0. 0.0161(14) 0.0041(12) 0.0126(13)

loop_
_atom_site_label
_atom_site_type_symbol
_atom_site_symmetry_multiplicity
_atom_site_Wyckoff_symbol
_atom_site_fract_x
_atom_site_fract_y
_atom_site_fract_z
_atom_site_occupancy
_atom_site_attached_hydrogens
_atom_site_calc_flag
Ba1 Ba2+ 4 a 0.5 0.35232(2) 0.46138(11) 1. 0 d
Zn1 Zn2+ 4 a 0. 0.41301(4) 0. 1. 0 d
F1 F1- 4 a 0. 0.3020(3) 0.1997(7) 1. 0 d
F2 F1- 4 a 0. 0.3331(3) -0.2708(7) 1. 0 d
F3 F1- 4 a 0. 0.4709(2) 0.3256(7) 1. 0 d
F4 F1- 4 a 0.5 0.4225(3) 0.0126(8) 1. 0 d

loop_
_atom_type_symbol
_atom_type_oxidation_number
Ba2+ 2.000
Zn2+ 2.000
F1- -1.000

loop_
_cod_related_entry_id
_cod_related_entry_database
_cod_related_entry_code
1 AMCSD 0011069
